data_1004132
loop_
_publ_author_name
'Tancret, N'
'Obbade, S'
'Bettahar, N'
'Abraham, F'

_publ_section_title
;
Synthesis and ab initio structure determination from powder X-ray
diffraction data of a new metallic mixed-valence platinum-lead oxide Pb
Pt2 O4
;
_journal_coden_ASTM JSSCBI
_journal_name_full 'Journal of Solid State Chemistry'
_journal_page_first 309
_journal_page_last 318
_journal_paper_doi 10.1006/jssc.1996.0242
_journal_volume 124
_journal_year 1996
_chemical_formula_structural 'Pb Pt2 O4'
_chemical_formula_sum 'O4 Pb Pt2'
_chemical_name_systematic 'Lead diplatinum tetraoxide'
_space_group_IT_number 2
_symmetry_cell_setting triclinic
_symmetry_Int_Tables_number 2
_symmetry_space_group_name_Hall '-P 1'
_symmetry_space_group_name_H-M 'P -1'
_cell_angle_alpha 97.178(2)
_cell_angle_beta 108.803(2)
_cell_angle_gamma 115.241(2)
_cell_formula_units_Z 2
_cell_length_a 6.1161(2)
_cell_length_b 6.6504(2)
_cell_length_c 5.5502(2)
_cell_volume 184.0
_refine_ls_R_factor_all 0.018
_cod_database_code 1004132

loop_
_symmetry_equiv_pos_as_xyz
x,y,z
-x,-y,-z

loop_
_atom_site_label
_atom_site_type_symbol
_atom_site_symmetry_multiplicity
_atom_site_Wyckoff_symbol
_atom_site_fract_x
_atom_site_fract_y
_atom_site_fract_z
_atom_site_occupancy
_atom_site_attached_hydrogens
_atom_site_calc_flag
Pb1 Pb2+ 2 i 0.7500(5) 0.8609(4) 0.1430(5) 1. 0 d
Pt1 Pt3+ 1 g 0. 0.5 0.5 1. 0 d
Pt2 Pt2+ 1 f 0.5 0. 0.5 1. 0 d
Pt3 Pt3+ 1 c 0. 0.5 0. 1. 0 d
Pt4 Pt4+ 1 h 0.5 0.5 0.5 1. 0 d
O1 O2- 2 i 0.598(6) 0.282(5) 0.350(5) 1. 0 d
O2 O2- 2 i 0.336(6) 0.500(5) 0.120(6) 1. 0 d
O3 O2- 2 i 0.163(6) 0.850(5) 0.176(6) 1. 0 d
O4 O2- 2 i 0.127(6) 0.274(5) 0.481(5) 1. 0 d

loop_
_atom_type_symbol
_atom_type_oxidation_number
Pb2+ 2.000
Pt3+ 3.000
Pt2+ 2.000
Pt4+ 4.000
O2- -2.000
